data_1556679
loop_
_publ_author_name
'Lucenti, E.'
'Forni, A.'
'Marinotto, D.'
'Previtali, A.'
'Righetto, S.'
'Cariati, E.'

_publ_section_title
;
 Tuning the Linear and Nonlinear Optical Properties of Pyrene-Pyridine
 Chromophores by Protonation and Complexation to d10 Metal Centers
;
_journal_name_full Inorganics
_journal_page_first 38
_journal_paper_doi 10.3390/inorganics7030038
_journal_volume 7
_journal_year 2019
_chemical_formula_moiety 'C23 H17 N'
_chemical_formula_sum 'C23 H17 N'
_chemical_formula_weight 307.38
_chemical_name_systematic
;
 4-(2-(pyren-1-yl)ethyl)pyridine
;
_space_group_crystal_system triclinic
_space_group_IT_number 2
_space_group_name_Hall '-P 1'
_space_group_name_H-M_alt 'P -1'
_atom_sites_solution_hydrogens geom
_atom_sites_solution_primary direct
_atom_sites_solution_secondary difmap
_cell_angle_alpha 85.133(2)
_cell_angle_beta 79.400(2)
_cell_angle_gamma 74.341(2)
_cell_formula_units_Z 2
_cell_length_a 8.2054(10)
_cell_length_b 9.7248(12)
_cell_length_c 10.4571(12)
_cell_measurement_reflns_used 2767
_cell_measurement_temperature 296(2)
_cell_measurement_theta_max 25.896
_cell_measurement_theta_min 2.615
_cell_volume 789.21(16)
_computing_cell_refinement 'SAINT (Bruker, 1997)'
_computing_data_collection 'SMART (Bruker, 1997)'
_computing_data_reduction SAINT
_computing_molecular_graphics 'ORTEP III ( Burnett&Johnson, 1996)'
_computing_publication_material SHELXL-2014/7
_computing_structure_refinement 'SHELXL-2014/7 (Sheldrick, 2014)'
_computing_structure_solution 'SHELXT 2014/4 (Sheldrick, 2014)'
_diffrn_ambient_temperature 296(2)
_diffrn_measured_fraction_theta_full 1.000
_diffrn_measured_fraction_theta_max 0.995
_diffrn_measurement_device_type 'Bruker SMART APEX'
_diffrn_measurement_method 'phi and omega scans'
_diffrn_radiation_monochromator graphite
_diffrn_radiation_source 'fine-focus sealed tube'
_diffrn_radiation_type MoK\a
_diffrn_radiation_wavelength 0.71073
_diffrn_reflns_av_R_equivalents 0.0233
_diffrn_reflns_av_unetI/netI 0.0200
_diffrn_reflns_Laue_measured_fraction_full 1.000
_diffrn_reflns_Laue_measured_fraction_max 0.995
_diffrn_reflns_limit_h_max 10
_diffrn_reflns_limit_h_min -10
_diffrn_reflns_limit_k_max 12
_diffrn_reflns_limit_k_min -12
_diffrn_reflns_limit_l_max 13
_diffrn_reflns_limit_l_min -13
_diffrn_reflns_number 12804
_diffrn_reflns_point_group_measured_fraction_full 1.000
_diffrn_reflns_point_group_measured_fraction_max 0.995
_diffrn_reflns_theta_full 25.242
_diffrn_reflns_theta_max 27.140
_diffrn_reflns_theta_min 1.983
_exptl_absorpt_coefficient_mu 0.075
_exptl_absorpt_correction_T_max 0.746
_exptl_absorpt_correction_T_min 0.681
_exptl_absorpt_correction_type multi-scan
_exptl_absorpt_process_details
;
SADABS, Bruker, 1997
;
_exptl_crystal_colour colorless
_exptl_crystal_density_diffrn 1.293
_exptl_crystal_density_method 'not measured'
_exptl_crystal_description plate
_exptl_crystal_F_000 324
_exptl_crystal_size_max 0.500
_exptl_crystal_size_mid 0.200
_exptl_crystal_size_min 0.080
_refine_diff_density_max 0.169
_refine_diff_density_min -0.182
_refine_diff_density_rms 0.034
_refine_ls_extinction_coef .
_refine_ls_extinction_method none
_refine_ls_goodness_of_fit_ref 1.042
_refine_ls_hydrogen_treatment constr
_refine_ls_matrix_type full
_refine_ls_number_parameters 236
_refine_ls_number_reflns 3494
_refine_ls_number_restraints 0
_refine_ls_restrained_S_all 1.042
_refine_ls_R_factor_all 0.0818
_refine_ls_R_factor_gt 0.0494
_refine_ls_shift/su_max 0.000
_refine_ls_shift/su_mean 0.000
_refine_ls_structure_factor_coef Fsqd
_refine_ls_weighting_details 'w=1/[\s^2^(Fo^2^)+(0.0660P)^2^+0.1082P] where P=(Fo^2^+2Fc^2^)/3'
_refine_ls_weighting_scheme calc
_refine_ls_wR_factor_gt 0.1287
_refine_ls_wR_factor_ref 0.1530
_reflns_Friedel_coverage 0.000
_reflns_Friedel_fraction_full .
_reflns_Friedel_fraction_max .
_reflns_number_gt 2140
_reflns_number_total 3494
_reflns_threshold_expression 'I > 2\s(I)'
_cod_data_source_file Inorganics-2019-7-38.cif
_cod_data_source_block L2
_cod_database_code 1556679
_shelx_space_group_comment
;
The symmetry employed for this shelxl refinement is uniquely defined
by the following loop, which should always be used as a source of
symmetry information in preference to the above space-group names.
They are only intended as comments.
;
_shelx_estimated_absorpt_t_min 0.964
_shelx_estimated_absorpt_t_max 0.994

loop_
_space_group_symop_operation_xyz
'x, y, z'
'-x, -y, -z'

loop_
_atom_site_label
_atom_site_type_symbol
_atom_site_fract_x
_atom_site_fract_y
_atom_site_fract_z
_atom_site_U_iso_or_equiv
_atom_site_adp_type
_atom_site_occupancy
_atom_site_site_symmetry_order
_atom_site_calc_flag
_atom_site_refinement_flags_posn
_atom_site_refinement_flags_adp
_atom_site_refinement_flags_occupancy
_atom_site_disorder_assembly
_atom_site_disorder_group
N1 N 0.4107(2) 0.2809(2) -0.11178(18) 0.0989(6) Uani 1 1 d . . . . .
C1 C -0.0219(2) 0.66133(16) 0.39340(15) 0.0647(5) Uani 1 1 d . . . . .
C2 C -0.1941(3) 0.72996(19) 0.40182(17) 0.0712(5) Uani 1 1 d . . . . .
H2 H -0.2574 0.7039 0.3472 0.085 Uiso 1 1 calc R U . . .
C3 C -0.2746(2) 0.83542(18) 0.48839(17) 0.0640(4) Uani 1 1 d . . . . .
H3 H -0.3909 0.8791 0.4910 0.077 Uiso 1 1 calc R U . . .
C4 C -0.18686(19) 0.87838(15) 0.57199(14) 0.0512(4) Uani 1 1 d . . . . .
C5 C -0.2673(2) 0.98670(16) 0.66513(16) 0.0595(4) Uani 1 1 d . . . . .
H5 H -0.3835 1.0319 0.6694 0.071 Uiso 1 1 calc R U . . .
C6 C -0.1797(2) 1.02435(16) 0.74593(16) 0.0634(5) Uani 1 1 d . . . . .
H6 H -0.2361 1.0951 0.8050 0.076 Uiso 1 1 calc R U . . .
C7 C -0.0007(2) 0.95804(15) 0.74350(15) 0.0575(4) Uani 1 1 d . . . . .
C8 C 0.0958(3) 0.9937(2) 0.82671(18) 0.0778(6) Uani 1 1 d . . . . .
H8 H 0.0431 1.0637 0.8872 0.093 Uiso 1 1 calc R U . . .
C9 C 0.2682(3) 0.9264(2) 0.8204(2) 0.0886(6) Uani 1 1 d . . . . .
H9 H 0.3297 0.9515 0.8769 0.106 Uiso 1 1 calc R U . . .
C10 C 0.3496(3) 0.8239(2) 0.7325(2) 0.0787(5) Uani 1 1 d . . . . .
H10 H 0.4658 0.7798 0.7300 0.094 Uiso 1 1 calc R U . . .
C11 C 0.2612(2) 0.78430(17) 0.64671(16) 0.0592(4) Uani 1 1 d . . . . .
C12 C 0.3413(2) 0.67873(18) 0.55212(19) 0.0700(5) Uani 1 1 d . . . . .
H12 H 0.4582 0.6354 0.5461 0.084 Uiso 1 1 calc R U . . .
C13 C 0.2534(2) 0.64020(18) 0.47175(17) 0.0668(5) Uani 1 1 d . . . . .
H13 H 0.3109 0.5703 0.4121 0.080 Uiso 1 1 calc R U . . .
C14 C 0.0741(2) 0.70303(15) 0.47462(14) 0.0534(4) Uani 1 1 d . . . . .
C15 C -0.00923(18) 0.81131(14) 0.56601(13) 0.0464(3) Uani 1 1 d . . . . .
C16 C 0.08371(19) 0.85138(14) 0.65196(14) 0.0489(4) Uani 1 1 d . . . . .
C17A C 0.0450(6) 0.5406(3) 0.3001(3) 0.0588(8) Uani 0.775(9) 1 d . . P A 1
H17A H -0.0479 0.4997 0.2916 0.071 Uiso 0.775(9) 1 calc R U P A 1
H17B H 0.1327 0.4663 0.3346 0.071 Uiso 0.775(9) 1 calc R U P A 1
C18A C 0.1199(6) 0.5931(3) 0.1670(2) 0.0644(10) Uani 0.775(9) 1 d . . P A 1
H18A H 0.0283 0.6601 0.1298 0.077 Uiso 0.775(9) 1 calc R U P A 1
H18B H 0.2022 0.6445 0.1781 0.077 Uiso 0.775(9) 1 calc R U P A 1
C17B C 0.0404(15) 0.5457(15) 0.1757(9) 0.069(3) Uani 0.225(9) 1 d . . P A 2
H17C H -0.0273 0.6349 0.1427 0.082 Uiso 0.225(9) 1 calc R U P A 2
H17D H -0.0314 0.4804 0.2030 0.082 Uiso 0.225(9) 1 calc R U P A 2
C18B C 0.1280(16) 0.5679(13) 0.2812(10) 0.059(3) Uani 0.225(9) 1 d . . P A 2
H18C H 0.2134 0.6199 0.2474 0.071 Uiso 0.225(9) 1 calc R U P A 2
H18D H 0.1848 0.4767 0.3184 0.071 Uiso 0.225(9) 1 calc R U P A 2
C19 C 0.2079(2) 0.47626(19) 0.07152(15) 0.0693(5) Uani 1 1 d . . . . .
C20 C 0.2829(3) 0.5190(2) -0.04723(18) 0.0901(7) Uani 1 1 d . . . . .
H20 H 0.2672 0.6159 -0.0690 0.108 Uiso 1 1 calc R U . . .
C21 C 0.3806(3) 0.4203(3) -0.1336(2) 0.1026(8) Uani 1 1 d . . . . .
H21 H 0.4296 0.4533 -0.2136 0.123 Uiso 1 1 calc R U . . .
C22 C 0.3353(3) 0.2407(2) 0.0016(2) 0.0918(7) Uani 1 1 d . . . . .
H22 H 0.3521 0.1432 0.0202 0.110 Uiso 1 1 calc R U . . .
C23 C 0.2340(3) 0.3316(2) 0.09429(18) 0.0772(5) Uani 1 1 d . . . . .
H23 H 0.1831 0.2958 0.1722 0.093 Uiso 1 1 calc R U . . .

loop_
_atom_site_aniso_label
_atom_site_aniso_U_11
_atom_site_aniso_U_22
_atom_site_aniso_U_33
_atom_site_aniso_U_23
_atom_site_aniso_U_13
_atom_site_aniso_U_12
N1 0.0924(13) 0.1200(16) 0.0715(12) -0.0365(11) -0.0065(9) -0.0006(12)
C1 0.0885(13) 0.0510(9) 0.0458(8) -0.0009(7) -0.0096(8) -0.0046(9)
C2 0.0887(14) 0.0643(11) 0.0624(10) 0.0022(8) -0.0248(9) -0.0161(10)
C3 0.0569(10) 0.0630(10) 0.0680(10) 0.0061(8) -0.0137(8) -0.0090(8)
C4 0.0493(8) 0.0434(8) 0.0519(8) 0.0052(6) 0.0014(7) -0.0056(6)
C5 0.0521(9) 0.0449(8) 0.0666(10) 0.0021(7) 0.0080(8) -0.0006(7)
C6 0.0755(11) 0.0413(8) 0.0608(10) -0.0073(7) 0.0114(8) -0.0076(8)
C7 0.0750(11) 0.0413(8) 0.0538(9) 0.0020(6) -0.0018(8) -0.0185(7)
C8 0.1120(17) 0.0585(10) 0.0683(11) -0.0058(8) -0.0135(11) -0.0311(11)
C9 0.1078(18) 0.0826(14) 0.0932(15) 0.0098(12) -0.0421(13) -0.0422(13)
C10 0.0736(12) 0.0731(12) 0.0947(14) 0.0148(11) -0.0262(11) -0.0253(10)
C11 0.0556(9) 0.0532(9) 0.0668(10) 0.0133(7) -0.0106(8) -0.0151(7)
C12 0.0495(9) 0.0603(10) 0.0830(12) 0.0094(9) 0.0017(9) 0.0030(8)
C13 0.0639(11) 0.0557(10) 0.0610(10) -0.0003(8) 0.0046(8) 0.0072(8)
C14 0.0598(9) 0.0424(8) 0.0462(8) 0.0037(6) 0.0012(7) -0.0017(7)
C15 0.0494(8) 0.0384(7) 0.0439(7) 0.0053(6) 0.0019(6) -0.0073(6)
C16 0.0535(8) 0.0391(7) 0.0498(8) 0.0068(6) -0.0011(6) -0.0123(6)
C17A 0.074(2) 0.0523(13) 0.0493(14) -0.0024(9) -0.0040(13) -0.0187(13)
C18A 0.087(2) 0.0532(13) 0.0487(13) 0.0001(10) -0.0007(12) -0.0196(13)
C17B 0.064(6) 0.074(6) 0.067(5) -0.006(4) -0.011(4) -0.017(5)
C18B 0.050(6) 0.063(5) 0.059(5) -0.014(4) 0.000(4) -0.005(4)
C19 0.0872(12) 0.0655(11) 0.0465(9) -0.0030(7) -0.0071(8) -0.0076(9)
C20 0.1315(19) 0.0818(13) 0.0589(11) -0.0008(10) -0.0033(11) -0.0400(13)
C21 0.1075(18) 0.143(2) 0.0594(12) -0.0132(14) 0.0116(11) -0.0503(17)
C22 0.1238(19) 0.0694(12) 0.0766(14) -0.0182(10) -0.0237(13) -0.0063(12)
C23 0.0975(14) 0.0685(11) 0.0574(10) -0.0007(8) -0.0034(9) -0.0148(10)

loop_
_atom_type_symbol
_atom_type_description
_atom_type_scat_dispersion_real
_atom_type_scat_dispersion_imag
_atom_type_scat_source
C C 0.0033 0.0016 'International Tables Vol C Tables 4.2.6.8 and 6.1.1.4'
H H 0.0000 0.0000 'International Tables Vol C Tables 4.2.6.8 and 6.1.1.4'
N N 0.0061 0.0033 'International Tables Vol C Tables 4.2.6.8 and 6.1.1.4'

loop_
_geom_angle_atom_site_label_1
_geom_angle_atom_site_label_2
_geom_angle_atom_site_label_3
_geom_angle
_geom_angle_site_symmetry_1
_geom_angle_site_symmetry_3
C22 N1 C21 115.00(18) . .
C2 C1 C14 118.83(15) . .
C2 C1 C17A 115.6(2) . .
C14 C1 C17A 125.5(2) . .
C2 C1 C18B 135.2(4) . .
C14 C1 C18B 103.3(5) . .
C3 C2 C1 121.92(17) . .
C2 C3 C4 121.50(16) . .
C3 C4 C15 118.46(14) . .
C3 C4 C5 123.06(15) . .
C15 C4 C5 118.48(15) . .
C6 C5 C4 121.65(15) . .
C5 C6 C7 121.40(14) . .
C8 C7 C16 118.10(16) . .
C8 C7 C6 123.30(16) . .
C16 C7 C6 118.60(16) . .
C9 C8 C7 121.00(18) . .
C10 C9 C8 121.0(2) . .
C9 C10 C11 120.79(19) . .
C10 C11 C16 119.20(16) . .
C10 C11 C12 122.81(17) . .
C16 C11 C12 118.00(16) . .
C13 C12 C11 121.97(16) . .
C12 C13 C14 122.11(16) . .
C1 C14 C15 119.54(14) . .
C1 C14 C13 123.05(15) . .
C15 C14 C13 117.40(16) . .
C16 C15 C4 119.80(13) . .
C16 C15 C14 120.47(13) . .
C4 C15 C14 119.73(14) . .
C7 C16 C15 120.07(14) . .
C7 C16 C11 119.90(15) . .
C15 C16 C11 120.03(14) . .
C1 C17A C18A 111.0(3) . .
C19 C18A C17A 114.6(2) . .
C18B C17B C19 98.7(10) . .
C17B C18B C1 107.1(9) . .
C20 C19 C23 116.11(17) . .
C20 C19 C18A 116.1(2) . .
C23 C19 C18A 127.49(18) . .
C20 C19 C17B 134.9(5) . .
C23 C19 C17B 104.6(6) . .
C21 C20 C19 120.1(2) . .
N1 C21 C20 124.5(2) . .
N1 C22 C23 124.8(2) . .
C22 C23 C19 119.42(18) . .

loop_
_geom_bond_atom_site_label_1
_geom_bond_atom_site_label_2
_geom_bond_distance
_geom_bond_site_symmetry_2
N1 C22 1.312(3) .
N1 C21 1.319(3) .
C1 C2 1.380(2) .
C1 C14 1.408(2) .
C1 C17A 1.510(3) .
C1 C18B 1.661(9) .
C2 C3 1.371(2) .
C3 C4 1.383(2) .
C4 C15 1.419(2) .
C4 C5 1.434(2) .
C5 C6 1.336(2) .
C6 C7 1.432(2) .
C7 C8 1.399(2) .
C7 C16 1.417(2) .
C8 C9 1.381(3) .
C9 C10 1.361(3) .
C10 C11 1.388(2) .
C11 C16 1.419(2) .
C11 C12 1.426(2) .
C12 C13 1.338(3) .
C13 C14 1.429(2) .
C14 C15 1.4253(19) .
C15 C16 1.419(2) .
C17A C18A 1.520(5) .
C18A C19 1.514(3) .
C17B C18B 1.482(18) .
C17B C19 1.614(10) .
C19 C20 1.365(2) .
C19 C23 1.371(3) .
C20 C21 1.358(3) .
C22 C23 1.366(3) .
